data_2007500
loop_
_publ_author_name
'Jin, Qiong-Hua '
'Xin, Xiu-Lan'
'Dong, Cheng-Jun '
'Zhu, Hui-Ju'

_publ_section_title
;
 Iodo(1,10-phenanthroline-<i>N</i>,<i>N</i>')(triphenylphosphine)copper(I)
;
_journal_issue 8
_journal_name_full 'Acta Crystallographica Section C'
_journal_page_first 1087
_journal_page_last 1089
_journal_paper_doi 10.1107/S0108270198001991
_journal_volume 54
_journal_year 1998
_chemical_formula_iupac '[CuI(C12 H8 N2)(C18 H15 P)]'
_chemical_formula_moiety 'C30 H23 Cu I N2 P'
_chemical_formula_sum 'C30 H23 Cu I N2 P'
_chemical_formula_weight 632.91
_chemical_name_systematic 'Iodo (1,10-Phenathroline-N,N')(Triphenylphosphine) Copper(I)'
_space_group_IT_number 2
_symmetry_cell_setting triclinic
_symmetry_space_group_name_Hall '-P 1'
_symmetry_space_group_name_H-M 'P -1'
_cell_angle_alpha 86.75(2)
_cell_angle_beta 86.35(2)
_cell_angle_gamma 79.079(9)
_cell_formula_units_Z 2
_cell_length_a 10.128(2)
_cell_length_b 10.599(2)
_cell_length_c 12.784(4)
_cell_measurement_reflns_used 30
_cell_measurement_temperature 293(2)
_cell_measurement_theta_max 14.80
_cell_measurement_theta_min 5.48
_cell_volume 1343.3(6)
_diffrn_ambient_temperature 293(2)
_diffrn_measurement_device_type 'Siemens P4'
_diffrn_measurement_method '2\q/\w scans'
_diffrn_radiation_monochromator graphite
_diffrn_radiation_source 'fine-focus sealed tube'
_diffrn_radiation_type MoK\a
_diffrn_radiation_wavelength 0.71073
_diffrn_reflns_av_R_equivalents 0.0116
_diffrn_reflns_av_sigmaI/netI 0.0182
_diffrn_reflns_limit_h_max 11
_diffrn_reflns_limit_h_min -1
_diffrn_reflns_limit_k_max 12
_diffrn_reflns_limit_k_min -13
_diffrn_reflns_limit_l_max 15
_diffrn_reflns_limit_l_min -15
_diffrn_reflns_number 5601
_diffrn_reflns_theta_max 26.01
_diffrn_reflns_theta_min 1.60
_diffrn_standards_decay_% none
_diffrn_standards_interval_count 97
_diffrn_standards_number 3
_exptl_absorpt_coefficient_mu 2.042
_exptl_absorpt_correction_T_max 0.542
_exptl_absorpt_correction_T_min 0.267
_exptl_absorpt_correction_type psi-scan
_exptl_absorpt_process_details '(XEMP; Siemens, 1991)'
_exptl_crystal_colour orange
_exptl_crystal_density_diffrn 1.565
_exptl_crystal_density_meas ?
_exptl_crystal_density_method 'not measured'
_exptl_crystal_description Column
_exptl_crystal_F_000 628
_exptl_crystal_size_max 0.60
_exptl_crystal_size_mid 0.55
_exptl_crystal_size_min 0.30
_refine_diff_density_max 0.88
_refine_diff_density_min -0.75
_refine_ls_extinction_coef 0.0371(14)
_refine_ls_extinction_method SHELXL93_(Sheldrick,_1993)
_refine_ls_goodness_of_fit_ref 1.117
_refine_ls_hydrogen_treatment H_atoms:_see_text
_refine_ls_number_parameters 318
_refine_ls_number_reflns 4718
_refine_ls_R_factor_gt 0.0312
_refine_ls_shift/su_max -0.001
_refine_ls_structure_factor_coef Fsqd
_refine_ls_weighting_details 'w = 1/[\s^2^(Fo^2^)+(0.059P)^2^+0.193P] where P=(Fo^2^+2Fc^2^)/3'
_refine_ls_weighting_scheme calc
_refine_ls_wR_factor_ref 0.0843
_reflns_number_gt 4119
_reflns_number_total 4718
_reflns_threshold_expression >2sigma(I)
_cod_data_source_file bm1209.cif
_cod_data_source_block bm1209
_cod_depositor_comments
;
The following automatic conversions were performed:
'_symmetry_cell_setting' value 'Triclinic' changed to 'triclinic'
according to '/home/saulius/struct/CIF-dictionaries/cif_core.dic'
dictionary named 'cif_core.dic' version 2.4.1 from 2010-06-29.

Automatic conversion script
Id: cif_fix_enum 1527 2010-12-29 10:47:43Z saulius 

The following automatic conversions were performed:

'_exptl_crystal_density_meas' value 'not measured' was changed to '?'
- the value is perceived as not measured.

Automatic conversion script
Id: cif_fix_values 3008 2015-01-20 13:52:24Z robertas 

The following automatic conversions were performed:

'_refine_ls_weighting_scheme' value 'calc w =
1/[\s^2^(Fo^2^)+(0.059P)^2^+0.193P] where P=(Fo^2^+2Fc^2^)/3' was
changed to 'calc'. New tag '_refine_ls_weighting_details' was
created. The value of the new tag was set to 'w =
1/[\s^2^(Fo^2^)+(0.059P)^2^+0.193P] where P=(Fo^2^+2Fc^2^)/3'.

Automatic conversion script
Id: cif_fix_values 3143 2015-03-26 13:38:13Z robertas 
;
_cod_original_cell_volume 1343.3(5)
_cod_database_code 2007500

loop_
_symmetry_equiv_pos_as_xyz
'x, y, z'
'-x, -y, -z'

loop_
_atom_site_aniso_label
_atom_site_aniso_U_11
_atom_site_aniso_U_22
_atom_site_aniso_U_33
_atom_site_aniso_U_12
_atom_site_aniso_U_13
_atom_site_aniso_U_23
I .0475(2) .0468(2) .0522(2) -.00863(10) -.00971(10) .00153(10)
Cu .0472(2) .0404(2) .0445(2) -.0157(2) -.0082(2) .0027(2)
P .0426(4) .0378(4) .0463(5) -.0137(3) -.0080(3) .0019(3)
N1 .0462(14) .0323(13) .0412(14) -.0095(11) -.0056(11) .0020(11)
N2 .0489(15) .0352(13) .0364(13) -.0098(11) -.0003(11) -.0001(10)
C1 .045(2) .048(2) .056(2) -.0092(15) -.013(2) -.006(2)
C2 .061(2) .060(2) .050(2) .000(2) -.011(2) -.007(2)
C3 .081(3) .085(3) .061(2) .012(3) -.027(2) -.009(2)
C4 .068(3) .108(4) .106(4) .003(3) -.047(3) -.041(3)
C5 .069(3) .109(4) .124(5) -.040(3) -.037(3) -.004(4)
C6 .069(3) .087(3) .087(3) -.040(2) -.024(2) .013(3)
C7 .051(2) .044(2) .050(2) -.0199(15) -.0058(15) .0035(15)
C8 .081(3) .040(2) .055(2) -.005(2) -.009(2) .004(2)
C9 .116(4) .061(3) .065(3) -.020(3) -.017(3) .019(2)
C10 .103(4) .120(4) .054(3) -.054(4) .002(3) .020(3)
C11 .064(3) .131(5) .077(3) -.021(3) .021(2) .000(3)
C12 .051(2) .093(3) .068(3) -.006(2) .000(2) .002(2)
C13 .052(2) .039(2) .044(2) -.0141(14) -.0072(14) -.0037(14)
C14 .056(2) .050(2) .090(3) -.020(2) .004(2) -.019(2)
C15 .056(2) .069(3) .118(4) -.015(2) .017(2) -.027(3)
C16 .077(3) .055(2) .080(3) -.007(2) .006(2) -.021(2)
C17 .080(3) .045(2) .056(2) -.018(2) .002(2) -.008(2)
C18 .060(2) .047(2) .056(2) -.022(2) .000(2) -.006(2)
C19 .060(2) .039(2) .042(2) -.014(2) -.0013(15) .0016(14)
C20 .075(2) .043(2) .039(2) -.014(2) -.004(2) .0014(14)
C21 .069(2) .044(2) .046(2) -.008(2) -.017(2) -.0036(15)
C22 .049(2) .035(2) .051(2) -.0027(14) -.0117(15) -.0047(14)
C23 .046(2) .058(2) .070(2) -.008(2) -.018(2) -.007(2)
C24 .039(2) .067(2) .078(3) -.014(2) -.004(2) -.013(2)
C25 .040(2) .043(2) .064(2) -.0064(14) .004(2) -.006(2)
C26 .047(2) .061(2) .071(3) -.015(2) .017(2) -.009(2)
C27 .067(2) .057(2) .053(2) -.012(2) .018(2) -.003(2)
C28 .063(2) .046(2) .045(2) -.013(2) .001(2) -.0030(15)
C29 .039(2) .0293(15) .048(2) -.0032(12) -.0029(13) -.0036(13)
C30 .040(2) .0271(14) .047(2) -.0030(12) -.0066(13) -.0006(12)

loop_
_atom_site_label
_atom_site_fract_x
_atom_site_fract_y
_atom_site_fract_z
_atom_site_U_iso_or_equiv
_atom_site_thermal_displace_type
_atom_site_calc_flag
_atom_site_refinement_flags
_atom_site_occupancy
_atom_site_disorder_group
_atom_site_type_symbol
I .82883(2) .46095(2) .77064(2) .04873(12) Uani d . 1 . I
Cu .64617(4) .66862(4) .74326(3) .04297(13) Uani d . 1 . Cu
P .72495(8) .84600(8) .75750(7) .0413(2) Uani d . 1 . P
N1 .5576(3) .6703(2) .5979(2) .0396(6) Uani d . 1 . N
N2 .4623(3) .6223(2) .7942(2) .0401(6) Uani d . 1 . N
C1 .8733(3) .8388(3) .8339(3) .0489(8) Uani d . 1 . C
C2 .8796(4) .7633(4) .9255(3) .0579(9) Uani d . 1 . C
H2 .8150(4) .7126(4) .9424(3) .080(3) Uiso calc R 1 . H
C3 .9824(5) .7629(5) .9925(4) .0781(13) Uani d . 1 . C
H3 .9844(5) .7150(5) 1.0558(4) .080(3) Uiso calc R 1 . H
C4 1.0807(5) .8329(6) .9653(5) .093(2) Uani d . 1 . C
H4 1.1499(5) .8324(6) 1.0098(5) .080(3) Uiso calc R 1 . H
C5 1.0767(5) .9022(6) .8742(5) .096(2) Uani d . 1 . C
H5 1.1455(5) .9472(6) .8549(5) .080(3) Uiso calc R 1 . H
C6 .9723(4) .9080(5) .8084(4) .0775(13) Uani d . 1 . C
H6 .9696(4) .9591(5) .7467(4) .080(3) Uiso calc R 1 . H
C7 .7737(3) .8968(3) .6242(3) .0471(8) Uani d . 1 . C
C8 .6860(4) .9853(3) .5655(3) .0594(10) Uani d . 1 . C
H8 .6085(4) 1.0314(3) .5982(3) .080(3) Uiso calc R 1 . H
C9 .7122(6) 1.0060(5) .4587(4) .0809(14) Uani d . 1 . C
H9 .6524(6) 1.0651(5) .4199(4) .080(3) Uiso calc R 1 . H
C10 .8278(6) .9379(6) .4105(4) .089(2) Uani d . 1 . C
H10 .8456(6) .9506(6) .3388(4) .080(3) Uiso calc R 1 . H
C11 .9162(5) .8519(6) .4678(4) .091(2) Uani d . 1 . C
H11 .9947(5) .8078(6) .4350(4) .080(3) Uiso calc R 1 . H
C12 .8904(4) .8299(5) .5737(4) .0719(12) Uani d . 1 . C
H12 .9507(4) .7703(5) .6117(4) .080(3) Uiso calc R 1 . H
C13 .6121(3) .9879(3) .8081(3) .0442(7) Uani d . 1 . C
C14 .4832(4) .9782(4) .8416(3) .0637(10) Uani d . 1 . C
H14 .4542(4) .9007(4) .8367(3) .080(3) Uiso calc R 1 . H
C15 .3953(4) 1.0825(4) .8826(4) .0805(14) Uani d . 1 . C
H15 .3079(4) 1.0749(4) .9051(4) .080(3) Uiso calc R 1 . H
C16 .4380(5) 1.1972(4) .8899(4) .0710(11) Uani d . 1 . C
H16 .3793(5) 1.2671(4) .9177(4) .080(3) Uiso calc R 1 . H
C17 .5659(4) 1.2090(4) .8566(3) .0594(9) Uani d . 1 . C
H17 .5942(4) 1.2868(4) .8616(3) .080(3) Uiso calc R 1 . H
C18 .6526(4) 1.1060(3) .8159(3) .0528(8) Uani d . 1 . C
H18 .7396(4) 1.1147(3) .7930(3) .080(3) Uiso calc R 1 . H
C19 .6041(4) .6984(3) .5014(3) .0467(8) Uani d . 1 . C
H19 .6888(4) .7206(3) .4926(3) .080(3) Uiso calc R 1 . H
C20 .5304(4) .6960(3) .4122(3) .0519(8) Uani d . 1 . C
H20 .5665(4) .7160(3) .3460(3) .080(3) Uiso calc R 1 . H
C21 .4073(4) .6646(3) .4233(3) .0528(9) Uani d . 1 . C
H21 .3574(4) .6638(3) .3648(3) .080(3) Uiso calc R 1 . H
C22 .3544(3) .6331(3) .5240(3) .0451(7) Uani d . 1 . C
C23 .2269(4) .5942(4) .5435(3) .0576(9) Uani d . 1 . C
H23 .1745(4) .5886(4) .4874(3) .080(3) Uiso calc R 1 . H
C24 .1817(4) .5656(4) .6417(3) .0603(10) Uani d . 1 . C
H24 .0986(4) .5404(4) .6523(3) .080(3) Uiso calc R 1 . H
C25 .2579(3) .5733(3) .7290(3) .0492(8) Uani d . 1 . C
C26 .2143(4) .5463(4) .8339(3) .0595(10) Uani d . 1 . C
H26 .1315(4) .5214(4) .8480(3) .080(3) Uiso calc R 1 . H
C27 .2926(4) .5567(4) .9140(3) .0596(10) Uani d . 1 . C
H27 .2651(4) .5375(4) .9828(3) .080(3) Uiso calc R 1 . H
C28 .4156(4) .5969(3) .8911(3) .0512(8) Uani d . 1 . C
H28 .4675(4) .6062(3) .9467(3) .080(3) Uiso calc R 1 . H
C29 .3834(3) .6115(3) .7139(2) .0391(7) Uani d . 1 . C
C30 .4332(3) .6396(3) .6090(2) .0382(7) Uani d . 1 . C

loop_
_atom_type_symbol
_atom_type_description
_atom_type_scat_dispersion_real
_atom_type_scat_dispersion_imag
_atom_type_scat_source
C C 0.0033 0.0016 'International Tables Vol C Tables 4.2.6.8 and 6.1.1.4'
H H 0.0000 0.0000 'International Tables Vol C Tables 4.2.6.8 and 6.1.1.4'
N N 0.0061 0.0033 'International Tables Vol C Tables 4.2.6.8 and 6.1.1.4'
P P 0.1023 0.0942 'International Tables Vol C Tables 4.2.6.8 and 6.1.1.4'
Cu Cu 0.3201 1.2651 'International Tables Vol C Tables 4.2.6.8 and 6.1.1.4'
I I -0.4742 1.8119 'International Tables Vol C Tables 4.2.6.8 and 6.1.1.4'

loop_
_geom_angle_atom_site_label_1
_geom_angle_atom_site_label_2
_geom_angle_atom_site_label_3
_geom_angle
_geom_angle_publ_flag
N2 Cu N1 79.93(10) yes
N2 Cu P 130.43(8) yes
N1 Cu P 110.68(7) yes
N2 Cu I 107.06(7) yes
N1 Cu I 110.97(7) yes
P Cu I 112.70(3) yes
C7 P C1 105.9(2) no
C7 P C13 104.1(2) no
C1 P C13 101.8(2) no
C7 P Cu 105.88(11) no
C1 P Cu 118.61(12) no
C13 P Cu 119.14(11) no
C19 N1 C30 117.6(3) no
C19 N1 Cu 130.1(2) no
C30 N1 Cu 112.3(2) no
C28 N2 C29 117.5(3) no
C28 N2 Cu 129.4(2) no
C29 N2 Cu 113.0(2) no
C6 C1 C2 119.0(3) no
C6 C1 P 124.1(3) no
C4 C3 C2 120.0(5) no
C5 C4 C3 119.7(4) no
C4 C5 C6 121.2(5) no
C1 C6 C5 120.0(5) no
C8 C7 C12 118.6(4) no
C8 C7 P 121.0(3) no
C12 C7 P 119.5(3) no
C7 C8 C9 120.9(4) no
C10 C9 C8 119.5(4) no
C11 C10 C9 120.2(4) no
C10 C11 C12 120.7(5) no
C11 C12 C7 120.1(4) no
C14 C13 C18 118.3(3) no
C14 C13 P 118.9(3) no
C18 C13 P 122.8(3) no
C13 C14 C15 120.9(4) no
C16 C15 C14 119.6(4) no
C17 C16 C15 120.4(4) no
C16 C17 C18 119.9(4) no
C17 C18 C13 120.9(3) no
N1 C19 C20 122.8(3) no
C21 C20 C19 119.6(3) no
C20 C21 C22 119.6(3) no
C30 C22 C21 117.3(3) no
C30 C22 C23 118.9(3) no
C21 C22 C23 123.8(3) no
C24 C23 C22 121.0(3) no
C23 C24 C25 121.3(3) no
C29 C25 C24 119.8(3) no
C29 C25 C26 116.6(3) no
C24 C25 C26 123.6(3) no
C27 C26 C25 120.4(3) no
C26 C27 C28 118.8(3) no
N2 C29 C30 117.6(3) no
C25 C29 C30 119.1(3) no
N1 C30 C22 123.2(3) no
N1 C30 C29 117.0(3) no
C22 C30 C29 119.8(3) no

loop_
_geom_bond_atom_site_label_1
_geom_bond_atom_site_label_2
_geom_bond_site_symmetry_2
_geom_bond_distance
_geom_bond_publ_flag
I Cu . 2.6157(6) yes
Cu N2 . 2.071(3) yes
Cu N1 . 2.111(3) yes
Cu P . 2.1977(9) yes
P C7 . 1.825(3) no
P C1 . 1.831(3) no
P C13 . 1.831(3) no
N1 C19 . 1.330(4) no
N1 C30 . 1.357(4) no
N2 C28 . 1.330(4) no
N2 C29 . 1.363(4) no
C1 C6 . 1.364(5) no
C1 C2 . 1.378(5) no
C2 C3 . 1.389(6) no
C3 C4 . 1.366(8) no
C4 C5 . 1.340(8) no
C5 C6 . 1.383(6) no
C7 C8 . 1.386(5) no
C7 C12 . 1.398(5) no
C8 C9 . 1.387(6) no
C9 C10 . 1.383(7) no
C10 C11 . 1.367(7) no
C11 C12 . 1.377(6) no
C13 C14 . 1.369(5) no
C13 C18 . 1.398(5) no
C14 C15 . 1.386(6) no
C15 C16 . 1.375(6) no
C16 C17 . 1.363(6) no
C17 C18 . 1.370(5) no
C19 C20 . 1.406(5) no
C20 C21 . 1.348(5) no
C21 C22 . 1.410(5) no
C22 C30 . 1.400(4) no
C22 C23 . 1.431(5) no
C23 C24 . 1.347(6) no
C24 C25 . 1.410(5) no
C25 C29 . 1.404(4) no
C25 C26 . 1.416(5) no
C26 C27 . 1.355(6) no
C27 C28 . 1.400(5) no
C29 C30 . 1.438(4) no
